data_2218769
loop_
_publ_author_name
'Chen, Chun-Liang'
'Sun, Sheng-Li'
'Gu, Chang-Sheng'
'Song, Weng-Dong'
'Hao, Xiao-Min'

_publ_section_title
;
 Diaquabis[2-(benzyloxy)acetato]cobalt(II)
;
_journal_coeditor_code LX2056
_journal_issue 7
_journal_name_full 'Acta Crystallographica Section E'
_journal_page_first m890
_journal_paper_doi 10.1107/S1600536808016899
_journal_volume 64
_journal_year 2008
_chemical_formula_iupac '[Co (C9 H9 O3)2 (H2 O)2]'
_chemical_formula_moiety 'C18 H18 Co O6, 2(H2O)'
_chemical_formula_sum 'C18 H22 Co O8'
_chemical_formula_weight 425.29
_chemical_name_systematic
;
Diaquabis[2-(benzyloxy)acetato]cobalt(II)
;
_space_group_IT_number 14
_symmetry_cell_setting monoclinic
_symmetry_space_group_name_Hall '-P 2ybc'
_symmetry_space_group_name_H-M 'P 1 21/c 1'
_atom_sites_solution_hydrogens geom
_atom_sites_solution_primary direct
_atom_sites_solution_secondary difmap
_audit_creation_method SHELXL97
_cell_angle_alpha 90.00
_cell_angle_beta 109.7080(10)
_cell_angle_gamma 90.00
_cell_formula_units_Z 2
_cell_length_a 11.49680(10)
_cell_length_b 7.15570(10)
_cell_length_c 12.00540(10)
_cell_measurement_reflns_used 7958
_cell_measurement_temperature 296(2)
_cell_measurement_theta_max 27.47
_cell_measurement_theta_min 1.88
_cell_volume 929.803(18)
_computing_cell_refinement 'SAINT (Bruker, 2004)'
_computing_data_collection 'APEX2 (Bruker, 2004)'
_computing_data_reduction 'SAINT (Bruker, 2004)'
_computing_molecular_graphics 'SHELXTL (Sheldrick, 2008)'
_computing_publication_material 'SHELXL97 (Sheldrick, 2008)'
_computing_structure_refinement 'SHELXL97 (Sheldrick, 2008)'
_computing_structure_solution 'SHELXS97 (Sheldrick, 2008)'
_diffrn_ambient_temperature 296(2)
_diffrn_detector_area_resol_mean 10.000
_diffrn_measured_fraction_theta_full 0.995
_diffrn_measured_fraction_theta_max 0.995
_diffrn_measurement_device_type 'Bruker P4'
_diffrn_measurement_method \w
_diffrn_radiation_monochromator graphite
_diffrn_radiation_source 'fine-focus sealed tube'
_diffrn_radiation_type MoK\a
_diffrn_radiation_wavelength 0.71073
_diffrn_reflns_av_R_equivalents 0.0202
_diffrn_reflns_av_sigmaI/netI 0.0186
_diffrn_reflns_limit_h_max 14
_diffrn_reflns_limit_h_min -14
_diffrn_reflns_limit_k_max 8
_diffrn_reflns_limit_k_min -9
_diffrn_reflns_limit_l_max 15
_diffrn_reflns_limit_l_min -15
_diffrn_reflns_number 7958
_diffrn_reflns_theta_full 27.47
_diffrn_reflns_theta_max 27.47
_diffrn_reflns_theta_min 1.88
_diffrn_standards_decay_% 0
_diffrn_standards_interval_count 0
_diffrn_standards_interval_time 0
_diffrn_standards_number 0
_exptl_absorpt_coefficient_mu 0.966
_exptl_absorpt_correction_T_max 0.835
_exptl_absorpt_correction_T_min 0.743
_exptl_absorpt_correction_type multi-scan
_exptl_absorpt_process_details '(SADABS; Sheldrick, 2000)'
_exptl_crystal_colour pink
_exptl_crystal_density_diffrn 1.519
_exptl_crystal_density_method 'not measured'
_exptl_crystal_description prism
_exptl_crystal_F_000 442
_exptl_crystal_size_max 0.32
_exptl_crystal_size_mid 0.26
_exptl_crystal_size_min 0.18
_refine_diff_density_max 0.271
_refine_diff_density_min -0.230
_refine_ls_extinction_coef 0.042(3)
_refine_ls_extinction_expression Fc^*^=kFc[1+0.001xFc^2^\l^3^/sin(2\q)]^-1/4^
_refine_ls_extinction_method SHELXL
_refine_ls_goodness_of_fit_ref 1.074
_refine_ls_hydrogen_treatment mixed
_refine_ls_matrix_type full
_refine_ls_number_parameters 131
_refine_ls_number_reflns 2115
_refine_ls_number_restraints 3
_refine_ls_restrained_S_all 1.074
_refine_ls_R_factor_all 0.0264
_refine_ls_R_factor_gt 0.0234
_refine_ls_shift/su_max 0.000
_refine_ls_shift/su_mean 0.000
_refine_ls_structure_factor_coef Fsqd
_refine_ls_weighting_details 'calc w=1/[\s^2^(Fo^2^)+(0.0357P)^2^+0.2056P] where P=(Fo^2^+2Fc^2^)/3'
_refine_ls_weighting_scheme calc
_refine_ls_wR_factor_gt 0.0636
_refine_ls_wR_factor_ref 0.0658
_reflns_number_gt 1904
_reflns_number_total 2126
_reflns_threshold_expression I>2\s(I)
_cod_data_source_file lx2056.cif
_cod_data_source_block I
_cod_depositor_comments
;
The following automatic conversions were performed:
'_symmetry_cell_setting' value 'Monoclinic' changed to 'monoclinic'
according to '/home/saulius/struct/CIF-dictionaries/cif_core.dic'
dictionary named 'cif_core.dic' version 2.4.1 from 2010-06-29.

Automatic conversion script
Id: cif_fix_enum 1527 2010-12-29 10:47:43Z saulius 

The following automatic conversions were performed:

'_symmetry_cell_setting' value 'Monoclinic' changed to 'monoclinic'
according to /home/saulius/struct/CIF-dictionaries/cif_core.dic
dictionary named 'cif_core.dic' version 2.4.1 from 2010-06-29.

Automatic conversion script
Id: cif_fix_values 1715 2011-07-08 13:25:40Z adriana 
;
_cod_original_cell_volume 929.80(2)
_cod_original_sg_symbol_H-M 'P 21/c'
_cod_database_code 2218769
_cod_database_fobs_code 2218769

loop_
_symmetry_equiv_pos_as_xyz
'x, y, z'
'-x, y+1/2, -z+1/2'
'-x, -y, -z'
'x, -y-1/2, z-1/2'

loop_
_atom_site_type_symbol
_atom_site_label
_atom_site_fract_x
_atom_site_fract_y
_atom_site_fract_z
_atom_site_U_iso_or_equiv
_atom_site_adp_type
_atom_site_calc_flag
_atom_site_refinement_flags
_atom_site_occupancy
Co Co1 0.0000 0.5000 0.5000 0.02597(10) Uani d S 1
O O1W -0.07843(9) 0.62124(13) 0.33323(8) 0.0367(2) Uani d D 1
O O1 -0.04160(8) 0.73017(12) 0.58087(8) 0.0344(2) Uani d . 1
O O2 0.02557(13) 1.00099(11) 0.66922(10) 0.0431(3) Uani d . 1
O O3 0.15775(8) 0.66897(13) 0.52873(8) 0.0349(2) Uani d . 1
C C1 0.03731(12) 0.85740(17) 0.61469(10) 0.0309(3) Uani d . 1
C C2 0.15726(12) 0.83967(19) 0.58941(12) 0.0363(3) Uani d . 1
C C3 0.24243(12) 0.6638(2) 0.46413(12) 0.0395(3) Uani d . 1
C C4 0.37510(12) 0.66780(18) 0.54400(12) 0.0339(3) Uani d . 1
C C5 0.46331(15) 0.7544(2) 0.50689(15) 0.0433(3) Uani d . 1
C C6 0.58642(15) 0.7538(2) 0.57881(19) 0.0553(4) Uani d . 1
C C7 0.62120(15) 0.6693(2) 0.68845(17) 0.0549(4) Uani d . 1
C C8 0.53398(15) 0.5825(3) 0.72509(15) 0.0523(4) Uani d . 1
C C9 0.41170(14) 0.5813(2) 0.65364(13) 0.0433(3) Uani d . 1
H H2A 0.1659 0.9441 0.5413 0.044 Uiso calc R 1
H H2B 0.2264 0.8420 0.6631 0.044 Uiso calc R 1
H H3A 0.2269 0.7701 0.4110 0.047 Uiso calc R 1
H H3B 0.2279 0.5512 0.4165 0.047 Uiso calc R 1
H H5 0.4400 0.8132 0.4335 0.052 Uiso calc R 1
H H6 0.6456 0.8105 0.5531 0.066 Uiso calc R 1
H H7 0.7035 0.6711 0.7373 0.066 Uiso calc R 1
H H8 0.5575 0.5241 0.7986 0.063 Uiso calc R 1
H H9 0.3533 0.5219 0.6792 0.052 Uiso calc R 1
H H1W1 -0.0549(19) 0.573(2) 0.2805(15) 0.065 Uiso d D 1
H H1W2 -0.0696(19) 0.7387(13) 0.3341(17) 0.065 Uiso d D 1

loop_
_atom_site_aniso_label
_atom_site_aniso_U_11
_atom_site_aniso_U_22
_atom_site_aniso_U_33
_atom_site_aniso_U_12
_atom_site_aniso_U_13
_atom_site_aniso_U_23
Co1 0.02885(15) 0.01952(14) 0.03148(15) -0.00140(8) 0.01273(10) -0.00332(8)
O1W 0.0462(5) 0.0281(5) 0.0367(5) 0.0011(4) 0.0153(4) 0.0015(4)
O1 0.0407(5) 0.0245(4) 0.0436(5) -0.0009(4) 0.0216(4) -0.0046(4)
O2 0.0696(7) 0.0230(5) 0.0448(6) -0.0019(4) 0.0299(5) -0.0070(4)
O3 0.0326(4) 0.0299(5) 0.0470(5) -0.0057(4) 0.0197(4) -0.0106(4)
C1 0.0446(7) 0.0220(6) 0.0275(5) 0.0022(5) 0.0139(5) 0.0011(5)
C2 0.0383(7) 0.0265(6) 0.0434(7) -0.0058(5) 0.0126(6) -0.0080(5)
C3 0.0362(7) 0.0477(8) 0.0386(7) -0.0027(6) 0.0178(5) -0.0039(6)
C4 0.0347(6) 0.0295(6) 0.0409(7) -0.0001(5) 0.0170(5) -0.0025(5)
C5 0.0432(7) 0.0376(8) 0.0559(9) -0.0003(6) 0.0258(7) 0.0035(6)
C6 0.0400(8) 0.0425(9) 0.0919(13) -0.0059(7) 0.0333(8) -0.0052(9)
C7 0.0360(7) 0.0473(9) 0.0726(11) 0.0065(7) 0.0068(7) -0.0131(8)
C8 0.0505(9) 0.0526(10) 0.0488(8) 0.0164(8) 0.0101(7) 0.0011(7)
C9 0.0440(8) 0.0403(8) 0.0491(8) 0.0040(6) 0.0202(6) 0.0056(7)

loop_
_atom_type_symbol
_atom_type_description
_atom_type_scat_dispersion_real
_atom_type_scat_dispersion_imag
_atom_type_scat_source
C C 0.0033 0.0016 'International Tables Vol C Tables 4.2.6.8 and 6.1.1.4'
H H 0.0000 0.0000 'International Tables Vol C Tables 4.2.6.8 and 6.1.1.4'
O O 0.0106 0.0060 'International Tables Vol C Tables 4.2.6.8 and 6.1.1.4'
Co Co 0.3494 0.9721 'International Tables Vol C Tables 4.2.6.8 and 6.1.1.4'

loop_
_geom_angle_atom_site_label_1
_geom_angle_atom_site_label_2
_geom_angle_atom_site_label_3
_geom_angle_site_symmetry_1
_geom_angle_site_symmetry_3
_geom_angle
O1 Co1 O1 . 3_566 180.0
O1 Co1 O3 . . 77.70(3)
O1 Co1 O3 . 3_566 102.30(3)
O1 Co1 O1W . . 91.49(4)
O1 Co1 O1W . 3_566 88.51(4)
O3 Co1 O3 3_566 . 180.00(7)
O1W Co1 O3 . 3_566 90.68(4)
O1W Co1 O3 . . 89.32(4)
O1W Co1 O1W 3_566 . 180.0
Co1 O1W H1W1 . . 114.1(14)
Co1 O1W H1W2 . . 112.9(13)
O1 Co1 O3 3_566 . 102.30(3)
O1 Co1 O3 3_566 3_566 77.70(3)
O1 Co1 O1W 3_566 3_566 91.49(4)
O1 Co1 O1W 3_566 . 88.51(4)
O1W Co1 O3 3_566 3_566 89.32(4)
O1W Co1 O3 3_566 . 90.68(4)
O1 C1 C2 . . 118.90(11)
O2 C1 O1 . . 124.96(13)
O2 C1 C2 . . 116.14(12)
O3 C2 C1 . . 109.61(10)
O3 C2 H2A . . 109.7
O3 C2 H2B . . 109.7
O3 C3 C4 . . 112.47(11)
O3 C3 H3A . . 109.1
O3 C3 H3B . . 109.1
C1 O1 Co1 . . 118.60(8)
C1 C2 H2A . . 109.7
C1 C2 H2B . . 109.7
C2 O3 C3 . . 114.77(10)
C2 O3 Co1 . . 115.10(7)
C3 O3 Co1 . . 126.84(8)
C4 C3 H3A . . 109.1
C4 C3 H3B . . 109.1
C4 C5 C6 . . 120.18(15)
C4 C5 H5 . . 119.9
C4 C9 H9 . . 119.7
C5 C4 C9 . . 119.03(13)
C5 C4 C3 . . 119.94(13)
C5 C6 H6 . . 119.9
C6 C5 H5 . . 119.9
C6 C7 H7 . . 120.1
C7 C8 C9 . . 120.38(16)
C7 C8 H8 . . 119.8
C7 C6 C5 . . 120.12(15)
C7 C6 H6 . . 119.9
C8 C7 C6 . . 119.76(15)
C8 C7 H7 . . 120.1
C8 C9 C4 . . 120.52(15)
C8 C9 H9 . . 119.7
C9 C4 C3 . . 121.01(12)
C9 C8 H8 . . 119.8
H1W1 O1W H1W2 . . 110.4(14)
H2A C2 H2B . . 108.2
H3A C3 H3B . . 107.8

loop_
_geom_bond_atom_site_label_1
_geom_bond_atom_site_label_2
_geom_bond_site_symmetry_2
_geom_bond_distance
Co1 O1 . 2.0487(9)
Co1 O3 . 2.1090(9)
Co1 O1W . 2.0873(9)
O1 C1 . 1.252(2)
O2 C1 . 1.250(2)
Co1 O1 3_566 2.0487(9)
Co1 O3 3_566 2.1090(9)
Co1 O1W 3_566 2.0873(9)
O3 C2 . 1.423(2)
O3 C3 . 1.435(2)
O1W H1W1 . 0.84(2)
O1W H1W2 . 0.846(9)
C1 C2 . 1.514(2)
C2 H2A . 0.9700
C2 H2B . 0.9700
C3 C4 . 1.503(2)
C3 H3A . 0.9700
C3 H3B . 0.9700
C4 C5 . 1.384(2)
C4 C9 . 1.385(2)
C5 C6 . 1.387(2)
C5 H5 . 0.9300
C6 C7 . 1.380(3)
C6 H6 . 0.9300
C7 C8 . 1.372(3)
C7 H7 . 0.9300
C8 C9 . 1.378(2)
C8 H8 . 0.9300
C9 H9 . 0.9300

loop_
_geom_hbond_atom_site_label_D
_geom_hbond_atom_site_label_H
_geom_hbond_atom_site_label_A
_geom_hbond_site_symmetry_A
_geom_hbond_distance_DH
_geom_hbond_distance_HA
_geom_hbond_distance_DA
_geom_hbond_angle_DHA
_geom_hbond_publ_flag
O1W H1W1 O2 4_575 0.84(2) 1.940(10) 2.768(2) 169(2) yes
O1W H1W2 O2 3_576 0.846(9) 1.940(10) 2.7730(10) 171(2) yes

loop_
_geom_torsion_atom_site_label_1
_geom_torsion_atom_site_label_2
_geom_torsion_atom_site_label_3
_geom_torsion_atom_site_label_4
_geom_torsion_site_symmetry_1
_geom_torsion
O1W Co1 O1 C1 3_566 88.19(9)
O1W Co1 O1 C1 . -91.81(9)
O3 Co1 O1 C1 3_566 177.16(9)
O3 Co1 O1 C1 . -2.84(9)
O1 Co1 O3 C2 . 2.39(9)
O1 C1 O3 C2 3_566 -177.45(11)
O1W Co1 O3 C2 3_566 -85.93(9)
O1W Co1 O3 C2 . 94.07(9)
O1 Co1 O3 C3 . -155.88(11)
O1 Co1 O3 C3 3_566 24.12(11)
O1W Co1 O3 C3 3_566 115.79(11)
O1W Co1 O3 C3 . -64.21(11)
Co1 O1 C1 O2 . -176.97(10)
Co1 O1 C1 C2 . 2.76(15)
C3 O3 C2 C1 . 159.19(11)
Co1 O3 C2 C1 . -1.77(13)
O2 C1 C2 O3 . 179.19(11)
O1 C1 C2 O3 . -0.56(17)
C2 O3 C3 C4 . 67.25(15)
C1 O3 C3 C4 . 90.21(17)
O3 C3 C4 C5 . -147.57(13)
O3 C3 C4 C9 . 34.23(19)
C9 C4 C5 C6 . 0.1(2)
C3 C4 C5 C6 . -178.14(14)
C4 C5 C6 C7 . -1.0(2)
C5 C6 C7 C8 . 1.3(3)
C6 C7 C8 C9 . -0.8(3)
C7 C8 C9 C4 . -0.1(3)
C5 C4 C9 C8 . 0.4(2)
C3 C4 C9 C8 . 178.66(14)
